data_4122628
loop_
_publ_author_name
'Sadakiyo, Masaaki'
'Yamada, Teppei'
'Kitagawa, Hiroshi'

_publ_section_title
;
 Proton conductivity control by ion substitution in a highly
 proton-conductive metal-organic framework.
;
_journal_issue 38
_journal_name_full 'Journal of the American Chemical Society'
_journal_page_first 13166
_journal_page_last 13169
_journal_paper_doi 10.1021/ja507634v
_journal_volume 136
_journal_year 2014
_chemical_formula_sum 'C12 H16 K2 O19 Zn2'
_chemical_formula_weight 673.19
_chemical_name_common K2{HOOC(CH2)4COOH}[Zn2(C2O4)3](H2O)3
_chemical_name_systematic
; 
 ? 
;
_space_group_IT_number 2
_symmetry_cell_setting triclinic
_symmetry_space_group_name_Hall '-P 1'
_symmetry_space_group_name_H-M 'P -1'
_atom_sites_solution_hydrogens none
_atom_sites_solution_primary direct
_atom_sites_solution_secondary difmap
_audit_creation_method SHELXL-97
_cell_angle_alpha 61.6440(10)
_cell_angle_beta 72.4620(10)
_cell_angle_gamma 82.7940(10)
_cell_formula_units_Z 1
_cell_length_a 7.9038(6)
_cell_length_b 9.2715(7)
_cell_length_c 9.2904(7)
_cell_measurement_temperature 113(2)
_cell_volume 571.14(8)
_computing_molecular_graphics 'yadokari-XG (K. Wakita, 2000)'
_computing_structure_refinement 'SHELXL-97 (Sheldrick, 1997)'
_computing_structure_solution 'SIR2002 (M. C. Burla, et.al. 2002)'
_diffrn_ambient_temperature 113(2)
_diffrn_measured_fraction_theta_full 0.910
_diffrn_measured_fraction_theta_max 0.910
_diffrn_measurement_device_type 'Bruker SMART APEXII CCD area-detector'
_diffrn_measurement_method '\f and \w'
_diffrn_radiation_monochromator graphite
_diffrn_radiation_source 'rotating anode with a mirror focusing unit'
_diffrn_radiation_type MoK\a
_diffrn_radiation_wavelength 0.71073
_diffrn_reflns_av_R_equivalents 0.0142
_diffrn_reflns_av_sigmaI/netI 0.0142
_diffrn_reflns_limit_h_max 10
_diffrn_reflns_limit_h_min -10
_diffrn_reflns_limit_k_max 11
_diffrn_reflns_limit_k_min -12
_diffrn_reflns_limit_l_max 11
_diffrn_reflns_limit_l_min -12
_diffrn_reflns_number 6677
_diffrn_reflns_theta_full 28.77
_diffrn_reflns_theta_max 28.77
_diffrn_reflns_theta_min 2.50
_exptl_absorpt_coefficient_mu 2.554
_exptl_absorpt_correction_T_max 0.7006
_exptl_absorpt_correction_T_min 0.5146
_exptl_absorpt_correction_type numerical
_exptl_crystal_colour colorless
_exptl_crystal_density_diffrn 1.957
_exptl_crystal_density_method 'not measured'
_exptl_crystal_description block
_exptl_crystal_F_000 338
_exptl_crystal_size_max 0.30
_exptl_crystal_size_mid 0.20
_exptl_crystal_size_min 0.15
_refine_diff_density_max 0.851
_refine_diff_density_min -0.442
_refine_diff_density_rms 0.090
_refine_ls_extinction_method none
_refine_ls_goodness_of_fit_ref 1.091
_refine_ls_hydrogen_treatment none
_refine_ls_matrix_type full
_refine_ls_number_parameters 164
_refine_ls_number_reflns 2709
_refine_ls_number_restraints 0
_refine_ls_restrained_S_all 1.091
_refine_ls_R_factor_all 0.0255
_refine_ls_R_factor_gt 0.0251
_refine_ls_shift/su_max 0.001
_refine_ls_shift/su_mean 0.000
_refine_ls_structure_factor_coef Fsqd
_refine_ls_weighting_details 'calc w=1/[\s^2^(Fo^2^)+(0.0424P)^2^+0.7101P] where P=(Fo^2^+2Fc^2^)/3'
_refine_ls_weighting_scheme calc
_refine_ls_wR_factor_gt 0.0759
_refine_ls_wR_factor_ref 0.0761
_reflns_number_gt 2653
_reflns_number_total 2709
_reflns_threshold_expression >2sigma(I)
_cod_data_source_file ja507634v_si_002.cif
_cod_data_source_block ZnKADP_3H2O
_cod_depositor_comments
;
The following automatic conversions were performed:
'_atom_site_symetry_multiplicity' tag replaced with
'_atom_site_symmetry_multiplicity'.

Automatic conversion script
Id: cif_correct_tags 1440 2010-10-19 06:21:57Z saulius 

 Adding full bibliography for 4122628.cif.
;
_cod_original_cell_volume 571.14(7)
_cod_database_code 4122628

loop_
_symmetry_equiv_pos_as_xyz
'x, y, z'
'-x, -y, -z'

loop_
_atom_site_label
_atom_site_type_symbol
_atom_site_fract_x
_atom_site_fract_y
_atom_site_fract_z
_atom_site_U_iso_or_equiv
_atom_site_adp_type
_atom_site_occupancy
_atom_site_symmetry_multiplicity
_atom_site_calc_flag
_atom_site_refinement_flags
Zn1 Zn 0.48829(3) 0.16750(3) 0.17370(3) 0.01365(9) Uani 1 1 d .
K1 K 0.98031(6) 0.23888(6) 0.05498(5) 0.01899(11) Uani 1 1 d .
O6 O 0.65668(19) 0.35940(18) -0.03149(18) 0.0171(3) Uani 1 1 d .
O5 O 0.34450(19) 0.14024(18) 0.03428(19) 0.0174(3) Uani 1 1 d .
O1 O 0.33939(19) 0.36726(18) 0.17773(18) 0.0181(3) Uani 1 1 d .
O2 O 0.33298(19) 0.00745(18) 0.40963(18) 0.0169(3) Uani 1 1 d .
O3 O 0.63911(19) -0.00945(19) 0.11847(19) 0.0180(3) Uani 1 1 d .
O8 O 0.9014(2) 0.4579(2) 0.2088(2) 0.0246(3) Uani 1 1 d .
O7 O 1.0376(2) 0.3506(2) 0.4149(2) 0.0291(4) Uani 1 1 d .
O4 O 0.65392(19) 0.14048(18) 0.32268(18) 0.0176(3) Uani 1 1 d .
O10 O 1.0111(4) 0.0175(5) 0.3565(4) 0.0289(7) Uani 0.50 1 d P
C3 C 0.5919(2) 0.4966(2) -0.0599(2) 0.0144(4) Uani 1 1 d .
C2 C 0.4146(2) 0.0436(2) -0.0241(2) 0.0139(4) Uani 1 1 d .
C1 C 0.5932(2) 0.0388(2) 0.4744(2) 0.0130(3) Uani 1 1 d .
C6 C 0.5782(3) 0.4989(3) 0.4280(3) 0.0238(4) Uani 1 1 d .
C4 C 0.8960(3) 0.4103(3) 0.3561(3) 0.0202(4) Uani 1 1 d .
C5 C 0.7342(3) 0.4075(3) 0.4940(3) 0.0234(4) Uani 1 1 d .
O9 O 1.0496(3) 0.1533(4) -0.2070(3) 0.0528(7) Uani 1 1 d .

loop_
_atom_site_aniso_label
_atom_site_aniso_U_11
_atom_site_aniso_U_22
_atom_site_aniso_U_33
_atom_site_aniso_U_23
_atom_site_aniso_U_13
_atom_site_aniso_U_12
Zn1 0.01480(13) 0.01250(13) 0.01171(13) -0.00444(9) -0.00370(9) 0.00196(8)
K1 0.0152(2) 0.0206(2) 0.0159(2) -0.00651(17) -0.00130(16) 0.00218(16)
O6 0.0166(7) 0.0142(7) 0.0150(7) -0.0055(5) -0.0005(5) 0.0028(5)
O5 0.0169(7) 0.0190(7) 0.0191(7) -0.0110(6) -0.0079(6) 0.0076(5)
O1 0.0175(7) 0.0142(7) 0.0144(7) -0.0044(5) 0.0025(5) 0.0012(5)
O2 0.0151(6) 0.0188(7) 0.0144(7) -0.0049(6) -0.0049(5) -0.0017(5)
O3 0.0169(7) 0.0213(7) 0.0198(7) -0.0116(6) -0.0093(6) 0.0067(5)
O8 0.0265(8) 0.0225(8) 0.0172(7) -0.0081(6) 0.0032(6) -0.0019(6)
O7 0.0183(8) 0.0461(10) 0.0222(8) -0.0190(8) 0.0022(6) -0.0028(7)
O4 0.0172(7) 0.0189(7) 0.0127(6) -0.0040(5) -0.0018(5) -0.0058(5)
O10 0.0181(15) 0.0369(19) 0.0244(16) -0.0083(15) -0.0058(13) -0.0003(13)
C3 0.0128(8) 0.0166(9) 0.0115(8) -0.0065(7) -0.0009(7) 0.0017(7)
C2 0.0117(8) 0.0133(8) 0.0121(8) -0.0026(7) -0.0034(7) 0.0020(7)
C1 0.0109(8) 0.0125(8) 0.0155(9) -0.0077(7) -0.0017(7) 0.0007(7)
C6 0.0184(10) 0.0299(11) 0.0205(10) -0.0137(9) 0.0028(8) -0.0022(8)
C4 0.0194(9) 0.0195(10) 0.0204(10) -0.0117(8) 0.0032(8) -0.0058(8)
C5 0.0161(9) 0.0331(12) 0.0201(10) -0.0159(9) 0.0037(8) -0.0035(8)
O9 0.0292(10) 0.0913(19) 0.0278(10) -0.0234(11) -0.0127(8) 0.0290(11)

loop_
_atom_type_symbol
_atom_type_description
_atom_type_scat_dispersion_real
_atom_type_scat_dispersion_imag
_atom_type_scat_source
C C 0.0033 0.0016 'International Tables Vol C Tables 4.2.6.8 and 6.1.1.4'
H H 0.0000 0.0000 'International Tables Vol C Tables 4.2.6.8 and 6.1.1.4'
O O 0.0106 0.0060 'International Tables Vol C Tables 4.2.6.8 and 6.1.1.4'
Zn Zn 0.2839 1.4301 'International Tables Vol C Tables 4.2.6.8 and 6.1.1.4'
K K 0.2009 0.2494 'International Tables Vol C Tables 4.2.6.8 and 6.1.1.4'

loop_
_geom_angle_atom_site_label_1
_geom_angle_atom_site_label_2
_geom_angle_atom_site_label_3
_geom_angle
_geom_angle_site_symmetry_1
_geom_angle_site_symmetry_3
O2 Zn1 O5 95.90(6) . .
O2 Zn1 O1 92.37(6) . .
O5 Zn1 O1 91.37(6) . .
O2 Zn1 O3 96.59(6) . .
O5 Zn1 O3 80.63(6) . .
O1 Zn1 O3 168.53(6) . .
O2 Zn1 O4 80.53(6) . .
O5 Zn1 O4 166.61(6) . .
O1 Zn1 O4 101.63(6) . .
O3 Zn1 O4 86.94(6) . .
O2 Zn1 O6 165.31(6) . .
O5 Zn1 O6 96.87(6) . .
O1 Zn1 O6 80.10(6) . .
O3 Zn1 O6 92.64(6) . .
O4 Zn1 O6 88.60(6) . .
O2 Zn1 K1 125.95(4) . .
O5 Zn1 K1 127.88(4) . .
O1 Zn1 K1 113.48(4) . .
O3 Zn1 K1 66.50(4) . .
O4 Zn1 K1 49.21(4) . .
O6 Zn1 K1 48.59(4) . .
O10 K1 O8 143.71(9) . 2_765
O10 K1 O9 119.52(10) . .
O8 K1 O9 83.02(7) 2_765 .
O10 K1 O6 126.12(8) . .
O8 K1 O6 80.88(5) 2_765 .
O9 K1 O6 84.56(5) . .
O10 K1 O4 64.85(8) . .
O8 K1 O4 130.38(5) 2_765 .
O9 K1 O4 121.05(6) . .
O6 K1 O4 61.59(4) . .
O10 K1 O5 69.56(8) . 1_655
O8 K1 O5 89.08(5) 2_765 1_655
O9 K1 O5 79.92(5) . 1_655
O6 K1 O5 162.44(4) . 1_655
O4 K1 O5 134.36(4) . 1_655
O10 K1 O8 84.06(9) . .
O8 K1 O8 75.09(5) 2_765 .
O9 K1 O8 156.25(7) . .
O6 K1 O8 82.99(5) . .
O4 K1 O8 69.48(4) . .
O5 K1 O8 108.42(5) 1_655 .
O10 K1 O9 53.96(9) . 2_755
O8 K1 O9 150.85(5) 2_765 2_755
O9 K1 O9 69.38(7) . 2_755
O6 K1 O9 104.84(5) . 2_755
O4 K1 O9 74.58(5) . 2_755
O5 K1 O9 77.32(5) 1_655 2_755
O8 K1 O9 133.57(5) . 2_755
O10 K1 Zn1 93.90(7) . .
O8 K1 Zn1 114.17(4) 2_765 .
O9 K1 Zn1 93.09(5) . .
O6 K1 Zn1 33.60(3) . .
O4 K1 Zn1 33.46(3) . .
O5 K1 Zn1 154.89(3) 1_655 .
O8 K1 Zn1 87.63(4) . .
O9 K1 Zn1 77.65(4) 2_755 .
O10 K1 K1 115.23(9) . 2_765
O8 K1 K1 38.84(4) 2_765 2_765
O9 K1 K1 121.31(6) . 2_765
O6 K1 K1 79.85(3) . 2_765
O4 K1 K1 99.73(3) . 2_765
O5 K1 K1 101.26(3) 1_655 2_765
O8 K1 K1 36.26(3) . 2_765
O9 K1 K1 169.04(4) 2_755 2_765
Zn1 K1 K1 102.931(14) . 2_765
O10 K1 K1 83.92(9) . 2_755
O8 K1 K1 120.04(4) 2_765 2_755
O9 K1 K1 37.57(6) . 2_755
O6 K1 K1 96.52(3) . 2_755
O4 K1 K1 96.73(3) . 2_755
O5 K1 K1 76.02(3) 1_655 2_755
O8 K1 K1 164.68(4) . 2_755
O9 K1 K1 31.80(4) 2_755 2_755
Zn1 K1 K1 83.741(13) . 2_755
K1 K1 K1 158.79(2) 2_765 2_755
C3 O6 Zn1 112.41(12) . .
C3 O6 K1 127.66(13) . .
Zn1 O6 K1 97.81(5) . .
C2 O5 Zn1 112.59(12) . .
C2 O5 K1 122.68(12) . 1_455
Zn1 O5 K1 122.58(6) . 1_455
C3 O1 Zn1 113.70(12) 2_665 .
C1 O2 Zn1 113.29(12) 2_656 .
C2 O3 Zn1 112.92(12) 2_655 .
C4 O8 K1 125.81(14) . 2_765
C4 O8 K1 121.82(14) . .
K1 O8 K1 104.91(5) 2_765 .
C1 O4 Zn1 112.29(12) . .
C1 O4 K1 141.19(13) . .
Zn1 O4 K1 97.33(5) . .
O6 C3 O1 126.30(17) . 2_665
O6 C3 C3 117.8(2) . 2_665
O1 C3 C3 115.9(2) 2_665 2_665
O5 C2 O3 126.33(17) . 2_655
O5 C2 C2 117.3(2) . 2_655
O3 C2 C2 116.3(2) 2_655 2_655
O4 C1 O2 126.33(17) . 2_656
O4 C1 C1 117.1(2) . 2_656
O2 C1 C1 116.6(2) 2_656 2_656
C5 C6 C6 111.4(2) . 2_666
O8 C4 O7 122.32(19) . .
O8 C4 C5 125.6(2) . .
O7 C4 C5 112.04(19) . .
C4 C5 C6 113.71(19) . .
K1 O9 K1 110.62(7) . 2_755

loop_
_geom_bond_atom_site_label_1
_geom_bond_atom_site_label_2
_geom_bond_distance
_geom_bond_site_symmetry_2
Zn1 O2 2.0638(14) .
Zn1 O5 2.0745(15) .
Zn1 O1 2.0758(14) .
Zn1 O3 2.0775(15) .
Zn1 O4 2.0910(15) .
Zn1 O6 2.1010(14) .
Zn1 K1 3.7609(6) .
K1 O10 2.635(3) .
K1 O8 2.7419(17) 2_765
K1 O9 2.788(2) .
K1 O6 2.8471(15) .
K1 O4 2.8708(15) .
K1 O5 2.8865(15) 1_655
K1 O8 2.9074(17) .
K1 O9 3.226(3) 2_755
K1 K1 4.4803(10) 2_765
K1 K1 4.9519(10) 2_755
O6 C3 1.245(2) .
O5 C2 1.249(2) .
O5 K1 2.8865(15) 1_455
O1 C3 1.260(2) 2_665
O2 C1 1.250(2) 2_656
O3 C2 1.253(2) 2_655
O8 C4 1.211(3) .
O8 K1 2.7419(17) 2_765
O7 C4 1.336(3) .
O4 C1 1.245(2) .
C3 O1 1.260(2) 2_665
C3 C3 1.557(4) 2_665
C2 O3 1.253(2) 2_655
C2 C2 1.557(4) 2_655
C1 O2 1.250(2) 2_656
C1 C1 1.559(4) 2_656
C6 C5 1.521(3) .
C6 C6 1.529(4) 2_666
C4 C5 1.505(3) .
O9 K1 3.226(3) 2_755
